data_4300472
loop_
_publ_author_name
'Brisse, Fran\,cois'
'Mohamed Osman, Awaleh'
'Antonnella, Badia'

_journal_name_full 'Inorganic Chemistry'
_journal_paper_doi 10.1021/ic051357c
_journal_year 2006
_chemical_formula_moiety 'C11 H11 Ag F3 O2 S, (H2 O1)'
_chemical_formula_sum 'C11 H13 Ag F3 O3 S'
_chemical_formula_weight 390.14
_space_group_IT_number 15
_symmetry_cell_setting monoclinic
_symmetry_space_group_name_Hall '-C 2yc'
_symmetry_space_group_name_H-M 'C 1 2/c 1'
_cell_angle_alpha 90.00
_cell_angle_beta 117.0880(10)
_cell_angle_gamma 90.00
_cell_formula_units_Z 8
_cell_length_a 19.1312(2)
_cell_length_b 17.8749(2)
_cell_length_c 8.80840(10)
_cell_measurement_temperature 100(2)
_cell_volume 2681.78(5)
_diffrn_ambient_temperature 100(2)
_exptl_crystal_density_diffrn 1.933
_cod_depositor_comments
;
The following automatic conversions were performed:
'_symmetry_cell_setting' value 'Monoclinic' changed to 'monoclinic'
according to '/home/saulius/struct/CIF-dictionaries/cif_core.dic'
dictionary named 'cif_core.dic' version 2.4.1 from
2010-06-29.

'_geom_bond_publ_flag' value 'Y' changed to 'y' according to
'/home/saulius/struct/CIF-dictionaries/cif_core.dic' dictionary named
'cif_core.dic' version 2.4.1 from 2010-06-29 (47 times).

Automatic conversion script
Id: cif_fix_enum 1527 2010-12-29 10:47:43Z saulius 
;
_cod_original_sg_symbol_H-M 'C 2/c'
_cod_database_code 4300472

loop_
_symmetry_equiv_pos_as_xyz
'x, y, z'
'-x, y, -z+1/2'
'x+1/2, y+1/2, z'
'-x+1/2, y+1/2, -z+1/2'
'-x, -y, -z'
'x, -y, z-1/2'
'-x+1/2, -y+1/2, -z'
'x+1/2, -y+1/2, z-1/2'

loop_
_atom_site_label
_atom_site_type_symbol
_atom_site_fract_x
_atom_site_fract_y
_atom_site_fract_z
_atom_site_U_iso_or_equiv
_atom_site_adp_type
_atom_site_occupancy
_atom_site_symmetry_multiplicity
_atom_site_calc_flag
_atom_site_refinement_flags
_atom_site_disorder_assembly
_atom_site_disorder_group
Ag1 Ag 0.391874(16) 0.028670(15) 0.17094(3) 0.01592(15) Uani 1 1 d . . .
OW3 O 0.5000 -0.0578(2) 0.2500 0.0221(9) Uani 1 2 d SD . .
H3 H 0.5032(13) -0.0853(9) 0.3273(15) 0.033 Uiso 1 1 d D . .
H3' H 0.492(4) -0.0862(9) 0.171(3) 0.033 Uiso 0.00 1 d PD . .
OW4 O 0.2240(4) 0.2162(4) -0.0027(17) 0.083(4) Uani 0.50 1 d PD . .
H4A H 0.2720(6) 0.220(2) 0.048(15) 0.124 Uiso 0.50 1 d PD . .
H4B H 0.2092(14) 0.258(3) -0.045(17) 0.124 Uiso 0.50 1 d PD . .
S2 S 0.33202(6) 0.03372(5) -0.15148(13) 0.0128(2) Uani 1 1 d . . .
O1 O 0.3851(3) 0.1667(2) 0.2049(5) 0.0493(12) Uani 1 1 d D . .
O2 O 0.4740(2) 0.11476(19) 0.4430(5) 0.0344(8) Uani 1 1 d . . .
C1 C 0.4361(3) 0.1681(3) 0.3530(6) 0.0239(9) Uani 1 1 d D . .
C2 C 0.4557(3) 0.2450(3) 0.4392(6) 0.0359(13) Uani 1 1 d D . .
C21 C 0.2337(2) 0.0003(2) -0.2323(5) 0.0174(8) Uani 1 1 d . . .
C22 C 0.2174(3) -0.0705(3) -0.3049(6) 0.0233(9) Uani 1 1 d . . .
H22 H 0.2569 -0.0984 -0.3165 0.028 Uiso 1 1 calc R . .
C23 C 0.1421(3) -0.1001(3) -0.3606(7) 0.0310(11) Uani 1 1 d . . .
H23 H 0.1307 -0.1487 -0.4095 0.037 Uiso 1 1 calc R . .
C24 C 0.0846(3) -0.0598(3) -0.3455(7) 0.0360(12) Uani 1 1 d . . .
H24 H 0.0336 -0.0806 -0.3831 0.043 Uiso 1 1 calc R . .
C25 C 0.1011(3) 0.0116(4) -0.2750(9) 0.0402(13) Uani 1 1 d . . .
H25 H 0.0610 0.0398 -0.2663 0.048 Uiso 1 1 calc R . .
C26 C 0.1760(3) 0.0419(3) -0.2169(7) 0.0297(11) Uani 1 1 d . . .
H26 H 0.1875 0.0904 -0.1674 0.036 Uiso 1 1 calc R . .
C27 C 0.3214(3) 0.1336(2) -0.1972(5) 0.0179(8) Uani 1 1 d . . .
H27A H 0.2915 0.1560 -0.1418 0.021 Uiso 1 1 calc R . .
H27B H 0.3742 0.1567 -0.1453 0.021 Uiso 1 1 calc R . .
C28 C 0.2805(3) 0.1532(2) -0.3853(5) 0.0197(8) Uani 1 1 d . . .
H28A H 0.2281 0.1293 -0.4402 0.024 Uiso 1 1 calc R . .
H28B H 0.3115 0.1341 -0.4415 0.024 Uiso 1 1 calc R . .
C29 C 0.2717(3) 0.2384(2) -0.4066(6) 0.0224(9) Uani 1 1 d . . .
H29A H 0.2427 0.2572 -0.3456 0.027 Uiso 1 1 calc R . .
H29B H 0.3245 0.2617 -0.3540 0.027 Uiso 1 1 calc R . .
F1 F 0.5184(9) 0.2739(9) 0.419(3) 0.044(3) Uani 0.20 1 d PD A 1
F5 F 0.3988(10) 0.2943(9) 0.383(2) 0.044(3) Uani 0.20 1 d PD A 1
F9 F 0.4829(11) 0.2388(9) 0.6080(14) 0.044(3) Uani 0.20 1 d PD A 1
F2 F 0.4852(8) 0.2894(6) 0.3382(16) 0.0397(19) Uani 0.28 1 d PD A 2
F6 F 0.3992(7) 0.2865(7) 0.432(2) 0.0397(19) Uani 0.28 1 d PD A 2
F10 F 0.5187(7) 0.2492(8) 0.5875(14) 0.0397(19) Uani 0.28 1 d PD A 2
F3 F 0.4408(13) 0.3004(7) 0.320(2) 0.034(4) Uani 0.14 1 d PD A 3
F7 F 0.4126(11) 0.2617(10) 0.519(3) 0.034(4) Uani 0.14 1 d PD A 3
F11 F 0.5312(8) 0.2529(12) 0.549(3) 0.034(4) Uani 0.14 1 d PD A 3
F4 F 0.4086(6) 0.2986(5) 0.3503(14) 0.0377(14) Uani 0.38 1 d PD A 4
F8 F 0.4351(6) 0.2356(5) 0.5810(12) 0.0377(14) Uani 0.38 1 d PD A 4
F12 F 0.5274(5) 0.2630(6) 0.5174(16) 0.0377(14) Uani 0.38 1 d PD A 4

loop_
_atom_site_aniso_label
_atom_site_aniso_U_11
_atom_site_aniso_U_22
_atom_site_aniso_U_33
_atom_site_aniso_U_23
_atom_site_aniso_U_13
_atom_site_aniso_U_12
Ag1 0.0141(2) 0.0150(2) 0.0142(2) 0.00055(9) 0.00254(15) 0.00000(9)
OW3 0.0142(19) 0.016(2) 0.031(2) 0.000 0.0060(17) 0.000
OW4 0.075(8) 0.069(8) 0.115(11) 0.012(7) 0.053(8) 0.012(6)
S2 0.0114(5) 0.0111(5) 0.0133(5) 0.0015(3) 0.0033(4) 0.0008(3)
O1 0.072(3) 0.035(2) 0.0211(18) -0.0070(16) 0.0042(19) -0.020(2)
O2 0.0322(18) 0.0195(16) 0.051(2) 0.0050(16) 0.0190(17) 0.0012(14)
C1 0.028(2) 0.021(2) 0.026(2) -0.0025(17) 0.0143(19) -0.0076(18)
C2 0.020(2) 0.028(3) 0.040(3) -0.015(2) -0.003(2) 0.0054(19)
C21 0.0126(18) 0.021(2) 0.0139(18) 0.0039(16) 0.0019(15) -0.0015(16)
C22 0.018(2) 0.020(2) 0.023(2) 0.0026(17) 0.0016(17) -0.0027(17)
C23 0.023(2) 0.026(2) 0.030(3) 0.0061(19) 0.001(2) -0.0056(19)
C24 0.015(2) 0.045(3) 0.038(3) 0.010(2) 0.0030(19) -0.007(2)
C25 0.019(2) 0.053(3) 0.049(4) -0.001(3) 0.015(2) 0.000(2)
C26 0.018(2) 0.034(2) 0.036(3) -0.004(2) 0.012(2) 0.000(2)
C27 0.022(2) 0.0118(18) 0.0149(19) 0.0009(14) 0.0035(16) 0.0018(15)
C28 0.025(2) 0.0141(19) 0.0149(19) 0.0023(15) 0.0042(16) 0.0002(16)
C29 0.026(2) 0.015(2) 0.018(2) 0.0036(17) 0.0025(18) -0.0008(17)
F1 0.032(6) 0.046(6) 0.046(7) -0.024(5) 0.012(5) -0.002(5)
F5 0.032(6) 0.046(6) 0.046(7) -0.024(5) 0.012(5) -0.002(5)
F9 0.032(6) 0.046(6) 0.046(7) -0.024(5) 0.012(5) -0.002(5)
F2 0.029(4) 0.043(4) 0.046(4) -0.019(4) 0.016(3) -0.009(3)
F6 0.029(4) 0.043(4) 0.046(4) -0.019(4) 0.016(3) -0.009(3)
F10 0.029(4) 0.043(4) 0.046(4) -0.019(4) 0.016(3) -0.009(3)
F3 0.027(6) 0.009(6) 0.054(9) 0.003(6) 0.008(6) 0.002(5)
F7 0.027(6) 0.009(6) 0.054(9) 0.003(6) 0.008(6) 0.002(5)
F11 0.027(6) 0.009(6) 0.054(9) 0.003(6) 0.008(6) 0.002(5)
F4 0.033(3) 0.024(3) 0.057(4) -0.008(2) 0.022(3) 0.001(2)
F8 0.033(3) 0.024(3) 0.057(4) -0.008(2) 0.022(3) 0.001(2)
F12 0.033(3) 0.024(3) 0.057(4) -0.008(2) 0.022(3) 0.001(2)

loop_
_geom_bond_atom_site_label_1
_geom_bond_atom_site_label_2
_geom_bond_distance
_geom_bond_site_symmetry_2
_geom_bond_publ_flag
Ag1 OW3 2.417(2) . y
Ag1 O1 2.496(4) . y
Ag1 S2 2.5344(11) . y
Ag1 S2 2.5755(11) 6_556 y
OW3 Ag1 2.417(2) 2_655 y
OW3 H3 0.819(15) . y
OW4 OW4 1.551(15) 7 y
OW4 H4A 0.8201(14) . y
OW4 H4B 0.8200(13) . y
S2 C21 1.785(4) . y
S2 C27 1.821(4) . y
S2 Ag1 2.5755(11) 6 y
O1 C1 1.222(6) . y
O2 C1 1.241(6) . y
C1 C2 1.532(6) . y
C2 F12 1.265(9) . y
C2 F6 1.288(10) . y
C2 F4 1.303(9) . y
C2 F5 1.308(12) . y
C2 F10 1.316(10) . y
C2 F11 1.330(12) . y
C2 F7 1.336(13) . y
C2 F9 1.338(11) . y
C2 F3 1.372(12) . y
C2 F1 1.389(12) . y
C2 F8 1.482(9) . y
C2 F2 1.482(10) . y
C21 C26 1.387(7) . y
C21 C22 1.387(6) . y
C22 C23 1.396(7) . y
C22 H22 0.9500 . y
C23 C24 1.372(8) . y
C23 H23 0.9500 . y
C24 C25 1.391(10) . y
C24 H24 0.9500 . y
C25 C26 1.393(8) . y
C25 H25 0.9500 . y
C26 H26 0.9500 . y
C27 C28 1.517(6) . y
C27 H27A 0.9900 . y
C27 H27B 0.9900 . y
C28 C29 1.535(6) . y
C28 H28A 0.9900 . y
C28 H28B 0.9900 . y
C29 C29 1.525(8) 7_554 y
C29 H29A 0.9900 . y
C29 H29B 0.9900 . y
